data_1503526
loop_
_publ_author_name
'Hayashi, Ryuji'
'Ma, Zhi-Xiong'
'Hsung, Richard P.'

_publ_section_title
;
 A tandem 1,3-H-shift-6\p-electrocyclization-cyclic 2-amido-diene
 intramolecular Diels-Alder cycloaddition approach to BCD-Ring of
 atropurpuran.
;
_journal_issue 1
_journal_name_full 'Organic letters'
_journal_page_first 252
_journal_page_last 255
_journal_paper_doi 10.1021/ol203030a
_journal_volume 14
_journal_year 2012
_chemical_formula_moiety 'C21 H26 N2 O4 S'
_chemical_formula_sum 'C21 H26 N2 O4 S'
_chemical_formula_weight 402.50
_chemical_name_common RH-4-34
_chemical_name_systematic
; 
 ? 
;
_space_group_IT_number 14
_symmetry_cell_setting monoclinic
_symmetry_space_group_name_Hall '-P 2yn'
_symmetry_space_group_name_H-M 'P 1 21/n 1'
_atom_sites_solution_hydrogens geom
_atom_sites_solution_primary direct
_atom_sites_solution_secondary difmap
_audit_creation_method SHELXL-97
_cell_angle_alpha 90.00
_cell_angle_beta 107.306(2)
_cell_angle_gamma 90.00
_cell_formula_units_Z 4
_cell_length_a 13.6242(13)
_cell_length_b 10.5606(10)
_cell_length_c 14.0237(13)
_cell_measurement_reflns_used 8068
_cell_measurement_temperature 123(2)
_cell_measurement_theta_max 27.49
_cell_measurement_theta_min 2.46
_cell_volume 1926.4(3)
_computing_cell_refinement 'Bruker SMART'
_computing_data_collection 'Bruker SMART'
_computing_data_reduction 'Bruker SAINT'
_computing_molecular_graphics 'Bruker SHELXTL'
_computing_publication_material 'Bruker SHELXTL'
_computing_structure_refinement 'SHELXL-97 (Sheldrick, 1997)'
_computing_structure_solution 'SHELXS-97 (Sheldrick, 1990)'
_diffrn_ambient_temperature 123(2)
_diffrn_measured_fraction_theta_full 0.994
_diffrn_measured_fraction_theta_max 0.994
_diffrn_measurement_device_type 'CCD area detector'
_diffrn_measurement_method 'phi and omega scans'
_diffrn_radiation_monochromator graphite
_diffrn_radiation_source 'fine-focus sealed tube'
_diffrn_radiation_type MoK\a
_diffrn_radiation_wavelength 0.71073
_diffrn_reflns_av_R_equivalents 0.0429
_diffrn_reflns_av_sigmaI/netI 0.0369
_diffrn_reflns_limit_h_max 17
_diffrn_reflns_limit_h_min -17
_diffrn_reflns_limit_k_max 13
_diffrn_reflns_limit_k_min -13
_diffrn_reflns_limit_l_max 18
_diffrn_reflns_limit_l_min -18
_diffrn_reflns_number 20571
_diffrn_reflns_theta_full 27.51
_diffrn_reflns_theta_max 27.51
_diffrn_reflns_theta_min 1.83
_exptl_absorpt_coefficient_mu 0.199
_exptl_absorpt_correction_T_max 0.976
_exptl_absorpt_correction_T_min 0.965
_exptl_absorpt_correction_type multi-scan
_exptl_absorpt_process_details 'SADABS, R. Blessing, 1995'
_exptl_crystal_colour colorless
_exptl_crystal_density_diffrn 1.388
_exptl_crystal_density_method 'not measured'
_exptl_crystal_description needle
_exptl_crystal_F_000 856
_exptl_crystal_size_max 0.40
_exptl_crystal_size_mid 0.15
_exptl_crystal_size_min 0.12
_refine_diff_density_max 0.537
_refine_diff_density_min -0.293
_refine_diff_density_rms 0.068
_refine_ls_extinction_method none
_refine_ls_goodness_of_fit_ref 1.061
_refine_ls_hydrogen_treatment constr
_refine_ls_matrix_type full
_refine_ls_number_parameters 254
_refine_ls_number_reflns 4405
_refine_ls_number_restraints 0
_refine_ls_restrained_S_all 1.061
_refine_ls_R_factor_all 0.0737
_refine_ls_R_factor_gt 0.0499
_refine_ls_shift/su_max 0.000
_refine_ls_shift/su_mean 0.000
_refine_ls_structure_factor_coef Fsqd
_refine_ls_weighting_details 'calc w=1/[\s^2^(Fo^2^)+(0.0429P)^2^+2.8650P] where P=(Fo^2^+2Fc^2^)/3'
_refine_ls_weighting_scheme calc
_refine_ls_wR_factor_gt 0.1137
_refine_ls_wR_factor_ref 0.1296
_reflns_number_gt 3330
_reflns_number_total 4405
_reflns_threshold_expression >2sigma(I)
_cod_data_source_file ol203030a_si_003.cif
_cod_data_source_block 10198m
_cod_depositor_comments
;
The following automatic conversions were performed:

'_symmetry_cell_setting' value 'Monoclinic' changed to 'monoclinic'
according to /home/saulius/struct/CIF-dictionaries/cif_core.dic
dictionary named 'cif_core.dic' version 2.4.1 from 2010-06-29.

Automatic conversion script
Id: cif_fix_values 1715 2011-07-08 13:25:40Z adriana 
;
_cod_original_sg_symbol_H-M P2(1)/n
_cod_database_code 1503526

loop_
_symmetry_equiv_pos_as_xyz
'x, y, z'
'-x+1/2, y+1/2, -z+1/2'
'-x, -y, -z'
'x-1/2, -y-1/2, z-1/2'

loop_
_atom_site_label
_atom_site_type_symbol
_atom_site_fract_x
_atom_site_fract_y
_atom_site_fract_z
_atom_site_U_iso_or_equiv
_atom_site_adp_type
_atom_site_occupancy
_atom_site_symmetry_multiplicity
_atom_site_calc_flag
_atom_site_refinement_flags
S1 S 0.59095(4) 0.15817(5) 0.15994(4) 0.01869(14) Uani 1 1 d .
O1 O 0.58094(13) -0.59668(16) 0.41631(14) 0.0277(4) Uani 1 1 d .
O2 O 0.41281(14) -0.55522(17) 0.37513(16) 0.0355(5) Uani 1 1 d .
O3 O 0.67066(12) 0.22374(17) 0.23380(12) 0.0262(4) Uani 1 1 d .
O4 O 0.61842(12) 0.07918(16) 0.08833(13) 0.0240(4) Uani 1 1 d .
N1 N 0.53027(14) -0.40451(18) 0.35699(15) 0.0205(4) Uani 1 1 d .
N2 N 0.53158(14) 0.06818(18) 0.22096(15) 0.0205(4) Uani 1 1 d .
C1 C 0.49845(19) -0.5196(2) 0.38201(18) 0.0233(5) Uani 1 1 d .
C2 C 0.67390(18) -0.5318(2) 0.4172(2) 0.0282(6) Uani 1 1 d .
H2A H 0.7123 -0.5806 0.3797 0.034 Uiso 1 1 calc R
H2B H 0.7185 -0.5197 0.4865 0.034 Uiso 1 1 calc R
C3 C 0.63984(17) -0.4041(2) 0.3671(2) 0.0265(5) Uani 1 1 d .
H3A H 0.6754 -0.3331 0.4096 0.032 Uiso 1 1 calc R
H3B H 0.6523 -0.3989 0.3012 0.032 Uiso 1 1 calc R
C4 C 0.46724(17) -0.3030(2) 0.31070(18) 0.0211(5) Uani 1 1 d .
C5 C 0.49842(17) -0.2102(2) 0.26129(17) 0.0204(5) Uani 1 1 d .
H5A H 0.5659 -0.2060 0.2550 0.025 Uiso 1 1 calc R
C6 C 0.41615(17) -0.1127(2) 0.21639(17) 0.0198(5) Uani 1 1 d .
C7 C 0.32288(18) -0.1827(2) 0.14721(19) 0.0252(5) Uani 1 1 d .
H7A H 0.3422 -0.2227 0.0915 0.030 Uiso 1 1 calc R
H7B H 0.2666 -0.1218 0.1186 0.030 Uiso 1 1 calc R
C8 C 0.28632(18) -0.2848(2) 0.2075(2) 0.0279(6) Uani 1 1 d .
H8A H 0.2862 -0.3686 0.1758 0.033 Uiso 1 1 calc R
H8B H 0.2152 -0.2659 0.2078 0.033 Uiso 1 1 calc R
C9 C 0.35834(17) -0.2883(2) 0.3159(2) 0.0247(5) Uani 1 1 d .
H9A H 0.3395 -0.3585 0.3550 0.030 Uiso 1 1 calc R
C10 C 0.3524(2) -0.1587(2) 0.3638(2) 0.0286(6) Uani 1 1 d .
H10A H 0.4002 -0.1571 0.4326 0.034 Uiso 1 1 calc R
H10B H 0.2819 -0.1447 0.3678 0.034 Uiso 1 1 calc R
C11 C 0.38104(18) -0.0520(2) 0.30125(18) 0.0232(5) Uani 1 1 d .
H11A H 0.3180 -0.0004 0.2703 0.028 Uiso 1 1 calc R
C12 C 0.46458(19) 0.0360(2) 0.36341(19) 0.0260(5) Uani 1 1 d .
H12A H 0.4384 0.0802 0.4132 0.031 Uiso 1 1 calc R
H12B H 0.5248 -0.0152 0.4002 0.031 Uiso 1 1 calc R
C13 C 0.49864(19) 0.1340(2) 0.30016(19) 0.0251(5) Uani 1 1 d .
H13A H 0.4411 0.1924 0.2692 0.030 Uiso 1 1 calc R
H13B H 0.5564 0.1844 0.3428 0.030 Uiso 1 1 calc R
C14 C 0.44882(18) -0.0098(2) 0.15630(18) 0.0220(5) Uani 1 1 d .
H14A H 0.4730 -0.0492 0.1033 0.026 Uiso 1 1 calc R
H14B H 0.3890 0.0446 0.1238 0.026 Uiso 1 1 calc R
C15 C 0.50101(16) 0.2716(2) 0.09419(16) 0.0169(4) Uani 1 1 d .
C16 C 0.49940(17) 0.3913(2) 0.13499(17) 0.0211(5) Uani 1 1 d .
H16A H 0.5486 0.4136 0.1964 0.025 Uiso 1 1 calc R
C17 C 0.42548(18) 0.4778(2) 0.08538(18) 0.0232(5) Uani 1 1 d .
H17A H 0.4251 0.5600 0.1129 0.028 Uiso 1 1 calc R
C18 C 0.35186(17) 0.4471(2) -0.00381(18) 0.0213(5) Uani 1 1 d .
C19 C 0.35501(17) 0.3268(2) -0.04380(18) 0.0229(5) Uani 1 1 d .
H19A H 0.3057 0.3045 -0.1051 0.027 Uiso 1 1 calc R
C20 C 0.42881(17) 0.2392(2) 0.00438(17) 0.0224(5) Uani 1 1 d .
H20A H 0.4301 0.1576 -0.0237 0.027 Uiso 1 1 calc R
C21 C 0.27023(19) 0.5408(2) -0.0565(2) 0.0304(6) Uani 1 1 d .
H21A H 0.3027 0.6211 -0.0649 0.046 Uiso 1 1 calc R
H21B H 0.2231 0.5549 -0.0167 0.046 Uiso 1 1 calc R
H21C H 0.2318 0.5073 -0.1222 0.046 Uiso 1 1 calc R

loop_
_atom_site_aniso_label
_atom_site_aniso_U_11
_atom_site_aniso_U_22
_atom_site_aniso_U_33
_atom_site_aniso_U_23
_atom_site_aniso_U_13
_atom_site_aniso_U_12
S1 0.0145(3) 0.0178(3) 0.0238(3) 0.0044(2) 0.0059(2) 0.0011(2)
O1 0.0280(9) 0.0147(8) 0.0387(10) 0.0033(7) 0.0072(8) 0.0003(7)
O2 0.0286(10) 0.0213(9) 0.0614(13) 0.0040(9) 0.0208(9) -0.0047(8)
O3 0.0182(8) 0.0306(10) 0.0259(9) 0.0040(7) 0.0005(7) -0.0009(7)
O4 0.0198(8) 0.0221(9) 0.0328(9) 0.0015(7) 0.0120(7) 0.0029(7)
N1 0.0166(9) 0.0153(9) 0.0298(11) 0.0014(8) 0.0072(8) -0.0017(7)
N2 0.0198(9) 0.0176(10) 0.0252(10) 0.0048(8) 0.0085(8) -0.0001(7)
C1 0.0285(13) 0.0150(11) 0.0277(12) -0.0010(10) 0.0102(10) -0.0015(9)
C2 0.0210(12) 0.0191(12) 0.0378(14) 0.0006(11) -0.0014(10) -0.0017(9)
C3 0.0168(11) 0.0174(12) 0.0425(15) 0.0017(11) 0.0047(10) 0.0006(9)
C4 0.0183(11) 0.0171(11) 0.0294(12) 0.0013(9) 0.0093(9) 0.0004(9)
C5 0.0161(10) 0.0187(11) 0.0276(12) -0.0010(9) 0.0081(9) 0.0010(9)
C6 0.0174(10) 0.0173(11) 0.0253(12) 0.0021(9) 0.0073(9) -0.0007(9)
C7 0.0197(11) 0.0213(12) 0.0323(13) 0.0016(10) 0.0042(10) -0.0010(9)
C8 0.0169(11) 0.0254(13) 0.0425(15) 0.0050(11) 0.0104(10) -0.0011(9)
C9 0.0194(11) 0.0193(12) 0.0401(14) 0.0046(11) 0.0158(10) -0.0003(9)
C10 0.0284(13) 0.0247(13) 0.0400(15) 0.0005(11) 0.0213(11) -0.0007(10)
C11 0.0235(12) 0.0189(12) 0.0303(13) 0.0011(10) 0.0130(10) 0.0014(9)
C12 0.0309(13) 0.0239(13) 0.0273(13) -0.0014(10) 0.0148(11) -0.0003(10)
C13 0.0273(12) 0.0219(12) 0.0282(13) -0.0010(10) 0.0114(10) -0.0010(10)
C14 0.0220(11) 0.0199(12) 0.0240(12) 0.0012(10) 0.0067(9) 0.0006(9)
C15 0.0141(10) 0.0164(11) 0.0207(11) 0.0032(9) 0.0057(8) 0.0010(8)
C16 0.0201(11) 0.0202(12) 0.0206(11) -0.0021(9) 0.0022(9) -0.0012(9)
C17 0.0244(12) 0.0152(11) 0.0302(13) -0.0033(10) 0.0085(10) 0.0013(9)
C18 0.0178(11) 0.0196(12) 0.0267(12) 0.0063(10) 0.0071(9) -0.0005(9)
C19 0.0194(11) 0.0245(12) 0.0209(11) 0.0001(10) 0.0001(9) -0.0014(9)
C20 0.0224(11) 0.0204(12) 0.0232(12) -0.0027(9) 0.0046(9) 0.0003(9)
C21 0.0232(12) 0.0241(13) 0.0402(15) 0.0072(11) 0.0036(11) 0.0041(10)

loop_
_atom_type_symbol
_atom_type_description
_atom_type_scat_dispersion_real
_atom_type_scat_dispersion_imag
_atom_type_scat_source
C C 0.0033 0.0016 'International Tables Vol C Tables 4.2.6.8 and 6.1.1.4'
H H 0.0000 0.0000 'International Tables Vol C Tables 4.2.6.8 and 6.1.1.4'
N N 0.0061 0.0033 'International Tables Vol C Tables 4.2.6.8 and 6.1.1.4'
O O 0.0106 0.0060 'International Tables Vol C Tables 4.2.6.8 and 6.1.1.4'
S S 0.1246 0.1234 'International Tables Vol C Tables 4.2.6.8 and 6.1.1.4'

loop_
_geom_angle_atom_site_label_1
_geom_angle_atom_site_label_2
_geom_angle_atom_site_label_3
_geom_angle
O3 S1 O4 119.03(10)
O3 S1 N2 106.68(10)
O4 S1 N2 107.38(10)
O3 S1 C15 107.95(11)
O4 S1 C15 108.26(10)
N2 S1 C15 106.96(10)
C1 O1 C2 110.63(18)
C1 N1 C4 126.73(19)
C1 N1 C3 111.74(19)
C4 N1 C3 120.70(18)
C14 N2 C13 112.07(18)
C14 N2 S1 114.12(15)
C13 N2 S1 115.01(15)
O2 C1 O1 121.5(2)
O2 C1 N1 129.1(2)
O1 C1 N1 109.37(19)
O1 C2 C3 105.70(18)
O1 C2 H2A 110.6
C3 C2 H2A 110.6
O1 C2 H2B 110.6
C3 C2 H2B 110.6
H2A C2 H2B 108.7
N1 C3 C2 101.83(19)
N1 C3 H3A 111.4
C2 C3 H3A 111.4
N1 C3 H3B 111.4
C2 C3 H3B 111.4
H3A C3 H3B 109.3
C5 C4 N1 123.5(2)
C5 C4 C9 114.5(2)
N1 C4 C9 121.9(2)
C4 C5 C6 113.75(19)
C4 C5 H5A 123.1
C6 C5 H5A 123.1
C5 C6 C14 114.44(18)
C5 C6 C7 107.84(19)
C14 C6 C7 108.46(19)
C5 C6 C11 108.79(19)
C14 C6 C11 109.75(19)
C7 C6 C11 107.31(18)
C6 C7 C8 109.3(2)
C6 C7 H7A 109.8
C8 C7 H7A 109.8
C6 C7 H7B 109.8
C8 C7 H7B 109.8
H7A C7 H7B 108.3
C7 C8 C9 109.99(19)
C7 C8 H8A 109.7
C9 C8 H8A 109.7
C7 C8 H8B 109.7
C9 C8 H8B 109.7
H8A C8 H8B 108.2
C4 C9 C10 106.99(19)
C4 C9 C8 107.4(2)
C10 C9 C8 108.0(2)
C4 C9 H9A 111.4
C10 C9 H9A 111.4
C8 C9 H9A 111.4
C9 C10 C11 110.2(2)
C9 C10 H10A 109.6
C11 C10 H10A 109.6
C9 C10 H10B 109.6
C11 C10 H10B 109.6
H10A C10 H10B 108.1
C12 C11 C6 110.07(18)
C12 C11 C10 113.0(2)
C6 C11 C10 108.77(19)
C12 C11 H11A 108.3
C6 C11 H11A 108.3
C10 C11 H11A 108.3
C13 C12 C11 112.7(2)
C13 C12 H12A 109.1
C11 C12 H12A 109.1
C13 C12 H12B 109.1
C11 C12 H12B 109.1
H12A C12 H12B 107.8
N2 C13 C12 109.22(19)
N2 C13 H13A 109.8
C12 C13 H13A 109.8
N2 C13 H13B 109.8
C12 C13 H13B 109.8
H13A C13 H13B 108.3
N2 C14 C6 110.84(19)
N2 C14 H14A 109.5
C6 C14 H14A 109.5
N2 C14 H14B 109.5
C6 C14 H14B 109.5
H14A C14 H14B 108.1
C20 C15 C16 120.2(2)
C20 C15 S1 120.05(17)
C16 C15 S1 119.71(17)
C17 C16 C15 119.4(2)
C17 C16 H16A 120.3
C15 C16 H16A 120.3
C16 C17 C18 121.4(2)
C16 C17 H17A 119.3
C18 C17 H17A 119.3
C17 C18 C19 118.3(2)
C17 C18 C21 121.2(2)
C19 C18 C21 120.5(2)
C20 C19 C18 121.1(2)
C20 C19 H19A 119.4
C18 C19 H19A 119.4
C19 C20 C15 119.5(2)
C19 C20 H20A 120.2
C15 C20 H20A 120.2
C18 C21 H21A 109.5
C18 C21 H21B 109.5
H21A C21 H21B 109.5
C18 C21 H21C 109.5
H21A C21 H21C 109.5
H21B C21 H21C 109.5

loop_
_geom_bond_atom_site_label_1
_geom_bond_atom_site_label_2
_geom_bond_distance
S1 O3 1.4362(17)
S1 O4 1.4381(17)
S1 N2 1.6436(19)
S1 C15 1.765(2)
O1 C1 1.355(3)
O1 C2 1.437(3)
O2 C1 1.202(3)
N1 C1 1.370(3)
N1 C4 1.406(3)
N1 C3 1.457(3)
N2 C14 1.471(3)
N2 C13 1.488(3)
C2 C3 1.527(3)
C2 H2A 0.9900
C2 H2B 0.9900
C3 H3A 0.9900
C3 H3B 0.9900
C4 C5 1.340(3)
C4 C9 1.515(3)
C5 C6 1.514(3)
C5 H5A 0.9500
C6 C14 1.521(3)
C6 C7 1.539(3)
C6 C11 1.548(3)
C7 C8 1.542(3)
C7 H7A 0.9900
C7 H7B 0.9900
C8 C9 1.545(4)
C8 H8A 0.9900
C8 H8B 0.9900
C9 C10 1.538(3)
C9 H9A 1.0000
C10 C11 1.548(3)
C10 H10A 0.9900
C10 H10B 0.9900
C11 C12 1.526(3)
C11 H11A 1.0000
C12 C13 1.522(3)
C12 H12A 0.9900
C12 H12B 0.9900
C13 H13A 0.9900
C13 H13B 0.9900
C14 H14A 0.9900
C14 H14B 0.9900
C15 C20 1.390(3)
C15 C16 1.391(3)
C16 C17 1.384(3)
C16 H16A 0.9500
C17 C18 1.389(3)
C17 H17A 0.9500
C18 C19 1.395(3)
C18 C21 1.508(3)
C19 C20 1.385(3)
C19 H19A 0.9500
C20 H20A 0.9500
C21 H21A 0.9800
C21 H21B 0.9800
C21 H21C 0.9800

loop_
_geom_torsion_atom_site_label_1
_geom_torsion_atom_site_label_2
_geom_torsion_atom_site_label_3
_geom_torsion_atom_site_label_4
_geom_torsion
O3 S1 N2 C14 -178.09(16)
O4 S1 N2 C14 -49.43(18)
C15 S1 N2 C14 66.59(18)
O3 S1 N2 C13 50.38(18)
O4 S1 N2 C13 179.03(16)
C15 S1 N2 C13 -64.95(18)
C2 O1 C1 O2 179.9(2)
C2 O1 C1 N1 1.3(3)
C4 N1 C1 O2 -4.4(4)
C3 N1 C1 O2 -173.9(3)
C4 N1 C1 O1 174.1(2)
C3 N1 C1 O1 4.6(3)
C1 O1 C2 C3 -6.2(3)
C1 N1 C3 C2 -7.9(3)
C4 N1 C3 C2 -178.2(2)
O1 C2 C3 N1 8.2(3)
C1 N1 C4 C5 -158.9(2)
C3 N1 C4 C5 9.7(4)
C1 N1 C4 C9 23.0(4)
C3 N1 C4 C9 -168.4(2)
N1 C4 C5 C6 179.0(2)
C9 C4 C5 C6 -2.8(3)
C4 C5 C6 C14 -177.5(2)
C4 C5 C6 C7 -56.7(3)
C4 C5 C6 C11 59.3(3)
C5 C6 C7 C8 57.3(2)
C14 C6 C7 C8 -178.24(19)
C11 C6 C7 C8 -59.7(2)
C6 C7 C8 C9 -2.9(3)
C5 C4 C9 C10 -56.5(3)
N1 C4 C9 C10 121.7(2)
C5 C4 C9 C8 59.2(3)
N1 C4 C9 C8 -122.6(2)
C7 C8 C9 C4 -53.2(3)
C7 C8 C9 C10 61.9(2)
C4 C9 C10 C11 58.5(3)
C8 C9 C10 C11 -56.9(2)
C5 C6 C11 C12 72.4(2)
C14 C6 C11 C12 -53.5(2)
C7 C6 C11 C12 -171.14(19)
C5 C6 C11 C10 -51.8(2)
C14 C6 C11 C10 -177.75(19)
C7 C6 C11 C10 64.6(2)
C9 C10 C11 C12 -127.8(2)
C9 C10 C11 C6 -5.3(3)
C6 C11 C12 C13 53.5(3)
C10 C11 C12 C13 175.3(2)
C14 N2 C13 C12 58.6(2)
S1 N2 C13 C12 -168.89(16)
C11 C12 C13 N2 -55.1(3)
C13 N2 C14 C6 -61.3(2)
S1 N2 C14 C6 165.78(15)
C5 C6 C14 N2 -65.0(3)
C7 C6 C14 N2 174.58(18)
C11 C6 C14 N2 57.6(2)
O3 S1 C15 C20 165.39(18)
O4 S1 C15 C20 35.3(2)
N2 S1 C15 C20 -80.1(2)
O3 S1 C15 C16 -17.8(2)
O4 S1 C15 C16 -147.90(18)
N2 S1 C15 C16 96.67(19)
C20 C15 C16 C17 -0.1(3)
S1 C15 C16 C17 -176.89(18)
C15 C16 C17 C18 0.9(4)
C16 C17 C18 C19 -1.1(3)
C16 C17 C18 C21 178.8(2)
C17 C18 C19 C20 0.7(3)
C21 C18 C19 C20 -179.2(2)
C18 C19 C20 C15 0.0(3)
C16 C15 C20 C19 -0.3(3)
S1 C15 C20 C19 176.44(18)
